data_7124751
loop_
_publ_author_name
'Das, Amrita'
'Ghosh, Indrajit'
'K\"onig, Burkhard'

_publ_section_title
;
 Synthesis of pyrrolo[1,2-a]quinolines and ullazines by visible light
 mediated one- and twofold annulation of N-arylpyrroles with arylalkynes.
;
_journal_issue 56
_journal_name_full 'Chemical communications (Cambridge, England)'
_journal_page_first 8695
_journal_page_last 8698
_journal_paper_doi 10.1039/c6cc04366f
_journal_volume 52
_journal_year 2016
_chemical_formula_moiety '2(C20 H15 N O)'
_chemical_formula_sum 'C40 H30 N2 O2'
_chemical_formula_weight 570.66
_space_group_crystal_system triclinic
_space_group_IT_number 2
_space_group_name_Hall '-P 1'
_space_group_name_H-M_alt 'P -1'
_atom_sites_solution_hydrogens geom
_audit_creation_date 2015-12-03
_audit_creation_method
;
Olex2 1.2-alpha
(compiled 2015.11.10 svn.r3248 for OlexSys, GUI svn.r5133)
;
_audit_update_record
;
2016-05-24 deposited with the CCDC.
2016-06-14 downloaded from the CCDC.
;
_cell_angle_alpha 64.011(4)
_cell_angle_beta 79.684(3)
_cell_angle_gamma 83.373(3)
_cell_formula_units_Z 2
_cell_length_a 7.2874(3)
_cell_length_b 14.4206(5)
_cell_length_c 15.0229(6)
_cell_measurement_reflns_used 11039
_cell_measurement_temperature 123.0(3)
_cell_measurement_theta_max 73.8360
_cell_measurement_theta_min 3.2880
_cell_volume 1394.93(11)
_computing_cell_refinement 'CrysAlisPro 1.171.38.37b (Rigaku OD, 2015)'
_computing_data_collection 'CrysAlisPro 1.171.38.37b (Rigaku OD, 2015)'
_computing_data_reduction 'CrysAlisPro 1.171.38.37b (Rigaku OD, 2015)'
_computing_molecular_graphics 'Olex2 (Dolomanov et al., 2009)'
_computing_publication_material 'Olex2 (Dolomanov et al., 2009)'
_computing_structure_refinement 'ShelXL (Sheldrick, 2015)'
_computing_structure_solution 'ShelXT (Sheldrick, 2015)'
_diffrn_ambient_environment N~2~
_diffrn_ambient_temperature 123.0(3)
_diffrn_detector 'CCD plate'
_diffrn_detector_area_resol_mean 4.1818
_diffrn_detector_type TitanS2
_diffrn_measured_fraction_theta_full 0.994
_diffrn_measured_fraction_theta_max 0.968
_diffrn_measurement_details
;
List of Runs (angles in degrees, time in seconds):

  # Type    Start    End  Width  t~exp~   \w     \q     \k     \f   Frames
#--------------------------------------------------------------------------
  1  \w    -49.00  29.00   0.50    6.00    --  -43.14  37.00-180.00  156
  2  \w   -122.00  -4.00   0.50    6.00    --  -43.14 -15.00  -3.00  236
  3  \w     34.00 130.00   0.50    6.00    --   43.14-178.00  60.00  192
  4  \w     31.00  91.00   0.50   21.00    --  104.50 -30.00 120.00  120
  5  \w     26.00 144.00   0.50   21.00    --  104.50 -15.00 -60.00  236
  6  \w     30.00 136.00   0.50   21.00    --  104.50 -77.00 120.00  212
  7  \w     31.00  91.00   0.50   21.00    --  104.50 -30.00-180.00  120
  8  \w     31.00  91.00   0.50   21.00    --  104.50 -30.00-120.00  120
  9  \w     30.00 136.00   0.50   21.00    --  104.50 -77.00 -30.00  212
 10  \w     31.00 121.00   0.50   21.00    --  104.50-125.00 -30.00  180
 11  \w     31.00  91.00   0.50   21.00    --  104.50 -30.00  60.00  120
 12  \w   -117.00 -12.00   0.50    6.00    --  -43.14 -77.00-150.00  210
 13  \w   -113.00 -18.00   0.50    6.00    --  -43.14 -57.00 -60.00  190
 14  \w     18.00 113.00   0.50    6.00    --   43.14  57.00 120.00  190
 15  \w     73.00 178.00   0.50   21.00    --  104.50  77.00-180.00  210
 16  \w     78.00 178.00   0.50   21.00    --  104.50  30.00 120.00  200
 17  \w     78.00 174.00   0.50   21.00    --  104.50  61.00 -90.00  192
 18  \w     80.00 175.00   0.50   21.00    --  104.50  45.00 150.00  190
 19  \w     73.00 178.00   0.50   21.00    --  104.50  77.00  30.00  210
 20  \w     78.00 178.00   0.50   21.00    --  104.50  30.00   0.00  200
 21  \w   -124.00 -79.00   0.50    6.00    --  -43.14 -99.00 -90.00   90
 22  \w     12.00 117.00   0.50    6.00    --   43.14  77.00-180.00  210
 23  \w     12.00 117.00   0.50    6.00    --   43.14  77.00   0.00  210
 24  \w     80.00 105.00   0.50   21.00    --  104.50  45.00-120.00   50
;
_diffrn_measurement_device 'four-circle diffractometer'
_diffrn_measurement_device_type 'GV1000, TitanS2'
_diffrn_measurement_method '\w scans'
_diffrn_orient_matrix_type 'CrysAlisPro convention (1999,Acta A55,543-557)'
_diffrn_orient_matrix_UB_11 -0.1261715000
_diffrn_orient_matrix_UB_12 -0.0766146000
_diffrn_orient_matrix_UB_13 -0.0035859000
_diffrn_orient_matrix_UB_21 0.1741591000
_diffrn_orient_matrix_UB_22 -0.0613010000
_diffrn_orient_matrix_UB_23 -0.0236544000
_diffrn_orient_matrix_UB_31 0.0008773000
_diffrn_orient_matrix_UB_32 -0.0672464000
_diffrn_orient_matrix_UB_33 0.1127738000
_diffrn_radiation_monochromator mirror
_diffrn_radiation_probe x-ray
_diffrn_radiation_type CuK\a
_diffrn_radiation_wavelength 1.54184
_diffrn_reflns_av_R_equivalents 0.0331
_diffrn_reflns_av_unetI/netI 0.0267
_diffrn_reflns_Laue_measured_fraction_full 0.994
_diffrn_reflns_Laue_measured_fraction_max 0.968
_diffrn_reflns_limit_h_max 9
_diffrn_reflns_limit_h_min -9
_diffrn_reflns_limit_k_max 17
_diffrn_reflns_limit_k_min -17
_diffrn_reflns_limit_l_max 18
_diffrn_reflns_limit_l_min -17
_diffrn_reflns_number 19204
_diffrn_reflns_point_group_measured_fraction_full 0.994
_diffrn_reflns_point_group_measured_fraction_max 0.968
_diffrn_reflns_theta_full 67.500
_diffrn_reflns_theta_max 73.897
_diffrn_reflns_theta_min 3.307
_diffrn_source 'gradient vaccum rotating-anode X-ray tube'
_diffrn_source_type 'GV1000 (Cu) X-ray Source'
_exptl_absorpt_coefficient_mu 0.655
_exptl_absorpt_correction_T_max 0.988
_exptl_absorpt_correction_T_min 0.923
_exptl_absorpt_correction_type analytical
_exptl_absorpt_process_details
;
CrysAlisPro 1.171.38.37b (Rigaku Oxford Diffraction, 2015)
Analytical numeric absorption correction using a multifaceted crystal
			model based on expressions derived by R.C. Clark & J.S. Reid.
(Clark, R. C. & Reid, J. S. (1995). Acta Cryst. A51, 887-897)
Empirical absorption correction using spherical harmonics,
 implemented in SCALE3 ABSPACK scaling algorithm.
;
_exptl_crystal_colour 'clear yellowish yellow'
_exptl_crystal_colour_lustre clear
_exptl_crystal_colour_modifier yellowish
_exptl_crystal_colour_primary yellow
_exptl_crystal_density_diffrn 1.359
_exptl_crystal_description plate
_exptl_crystal_F_000 600
_exptl_crystal_size_max 0.247
_exptl_crystal_size_mid 0.04
_exptl_crystal_size_min 0.031
_refine_diff_density_max 0.387
_refine_diff_density_min -0.372
_refine_diff_density_rms 0.085
_refine_ls_extinction_method none
_refine_ls_goodness_of_fit_ref 1.029
_refine_ls_hydrogen_treatment constr
_refine_ls_matrix_type full
_refine_ls_number_parameters 399
_refine_ls_number_reflns 5457
_refine_ls_number_restraints 0
_refine_ls_restrained_S_all 1.029
_refine_ls_R_factor_all 0.0596
_refine_ls_R_factor_gt 0.0547
_refine_ls_shift/su_max 0.000
_refine_ls_shift/su_mean 0.000
_refine_ls_structure_factor_coef Fsqd
_refine_ls_weighting_details 'w=1/[\s^2^(Fo^2^)+(0.1145P)^2^+0.3763P] where P=(Fo^2^+2Fc^2^)/3'
_refine_ls_weighting_scheme calc
_refine_ls_wR_factor_gt 0.1595
_refine_ls_wR_factor_ref 0.1658
_reflns_Friedel_coverage 0.000
_reflns_number_gt 4836
_reflns_number_total 5457
_reflns_threshold_expression 'I > 2\s(I)'
_cod_data_source_file c6cc04366f2.cif
_cod_data_source_block o095_w
_cod_original_cell_volume 1394.94(10)
_cod_database_code 7124751
_chemical_oxdiff_formula 'C20 H24 N O'
_chemical_oxdiff_usercomment Koenig_Das
_shelx_space_group_comment
;
The symmetry employed for this shelxl refinement is uniquely defined
by the following loop, which should always be used as a source of
symmetry information in preference to the above space-group names.
They are only intended as comments.
;
_reflns_odcompleteness_completeness 99.46
_reflns_odcompleteness_iscentric 1
_reflns_odcompleteness_theta 66.97
_olex2_refinement_description
;
1. Fixed Uiso
 At 1.2 times of:
  All C(H) groups
 At 1.5 times of:
  All C(H,H,H) groups
2.a Aromatic/amide H refined with riding coordinates:
 C8(H8), C28(H28), C5(H5), C4(H4), C20(H20), C14(H14), C10(H10), C9(H9),
 C25(H25), C24(H24), C29(H29), C34(H34), C33(H33), C19(H19), C40(H40), C32(H32),
  C11(H11), C39(H39), C16(H16), C36(H36), C18(H18), C37(H37), C17(H17), C38(H38)
2.b Idealised Me refined as rotating group:
 C1(H1A,H1B,H1C), C21(H21A,H21B,H21C)
;
_shelx_shelxl_version_number 2014/7
_olex2_date_sample_data_collection 2015-11-26
_olex2_submission_special_instructions 'No special instructions were received'
_oxdiff_exptl_absorpt_empirical_details
;
Empirical correction (ABSPACK) includes:
- Absorption correction using spherical harmonics
- Frame scaling
;
_oxdiff_exptl_absorpt_empirical_full_max 2.842
_oxdiff_exptl_absorpt_empirical_full_min 0.508

loop_
_space_group_symop_operation_xyz
'x, y, z'
'-x, -y, -z'

loop_
_atom_site_label
_atom_site_type_symbol
_atom_site_fract_x
_atom_site_fract_y
_atom_site_fract_z
_atom_site_U_iso_or_equiv
_atom_site_adp_type
_atom_site_occupancy
_atom_site_site_symmetry_order
_atom_site_calc_flag
_atom_site_refinement_flags_posn
O1 O 0.90983(17) 0.91015(8) 0.62220(8) 0.0267(3) Uani 1 1 d .
O2 O 0.36243(18) 0.59061(9) 0.40133(9) 0.0323(3) Uani 1 1 d .
N1 N 0.91653(17) 0.86872(9) 0.30456(9) 0.0178(3) Uani 1 1 d .
N2 N 0.44650(17) 0.63238(9) 0.70835(9) 0.0183(3) Uani 1 1 d .
C30 C 0.42942(19) 0.77693(11) 0.75372(11) 0.0186(3) Uani 1 1 d .
C31 C 0.4566(2) 0.66836(11) 0.78018(11) 0.0184(3) Uani 1 1 d .
C8 C 0.90734(19) 0.84073(11) 0.47739(11) 0.0185(3) Uani 1 1 d .
H8 H 0.9188 0.9110 0.4570 0.022 Uiso 1 1 calc R
C13 C 0.88158(19) 0.72588(11) 0.26343(11) 0.0186(3) Uani 1 1 d .
C3 C 0.90021(19) 0.77328(11) 0.57739(11) 0.0183(3) Uani 1 1 d .
C6 C 0.87415(19) 0.69754(11) 0.43695(11) 0.0185(3) Uani 1 1 d .
C12 C 0.91027(19) 0.83354(11) 0.23164(11) 0.0181(3) Uani 1 1 d .
C26 C 0.39621(19) 0.80565(11) 0.58467(11) 0.0185(3) Uani 1 1 d .
C7 C 0.89734(19) 0.80353(11) 0.40703(11) 0.0175(3) Uani 1 1 d .
C27 C 0.41438(19) 0.69828(11) 0.61114(11) 0.0179(3) Uani 1 1 d .
C23 C 0.3789(2) 0.72792(12) 0.44475(12) 0.0200(3) Uani 1 1 d .
C28 C 0.4031(2) 0.66036(11) 0.54143(11) 0.0198(3) Uani 1 1 d .
H28 H 0.4118 0.5896 0.5601 0.024 Uiso 1 1 calc R
C35 C 0.4291(2) 0.81499(11) 0.83101(11) 0.0191(3) Uani 1 1 d .
C5 C 0.8647(2) 0.63102(11) 0.53891(11) 0.0208(3) Uani 1 1 d .
H5 H 0.8477 0.5611 0.5603 0.025 Uiso 1 1 calc R
C4 C 0.8800(2) 0.66733(11) 0.60837(11) 0.0202(3) Uani 1 1 d .
H4 H 0.8771 0.6217 0.6755 0.024 Uiso 1 1 calc R
C2 C 0.9173(2) 0.81689(12) 0.64926(11) 0.0200(3) Uani 1 1 d .
C20 C 0.7919(2) 0.73972(12) 0.10317(12) 0.0211(3) Uani 1 1 d .
H20 H 0.7225 0.8003 0.0960 0.025 Uiso 1 1 calc R
C14 C 0.8640(2) 0.66121(11) 0.36250(11) 0.0196(3) Uani 1 1 d .
H14 H 0.8449 0.5917 0.3829 0.023 Uiso 1 1 calc R
C10 C 0.9819(2) 1.00067(11) 0.15683(12) 0.0224(3) Uani 1 1 d .
H10 H 1.0116 1.0663 0.1077 0.027 Uiso 1 1 calc R
C9 C 0.9612(2) 0.97092(11) 0.25749(11) 0.0209(3) Uani 1 1 d .
H9 H 0.9748 1.0124 0.2888 0.025 Uiso 1 1 calc R
C25 C 0.3699(2) 0.87237(11) 0.48612(12) 0.0209(3) Uani 1 1 d .
H25 H 0.3567 0.9432 0.4672 0.025 Uiso 1 1 calc R
C24 C 0.3633(2) 0.83487(11) 0.41689(11) 0.0208(3) Uani 1 1 d .
H24 H 0.3484 0.8804 0.3515 0.025 Uiso 1 1 calc R
C29 C 0.4033(2) 0.84252(11) 0.65875(11) 0.0193(3) Uani 1 1 d .
H29 H 0.3896 0.9131 0.6411 0.023 Uiso 1 1 calc R
C15 C 0.8856(2) 0.68732(11) 0.18581(11) 0.0190(3) Uani 1 1 d .
C34 C 0.4863(2) 0.52750(11) 0.74847(11) 0.0209(3) Uani 1 1 d .
H34 H 0.4894 0.4850 0.7162 0.025 Uiso 1 1 calc R
C33 C 0.5204(2) 0.49700(11) 0.84400(11) 0.0223(3) Uani 1 1 d .
H33 H 0.5504 0.4298 0.8881 0.027 Uiso 1 1 calc R
C19 C 0.8009(2) 0.70248(12) 0.03136(12) 0.0227(3) Uani 1 1 d .
H19 H 0.7371 0.7380 -0.0233 0.027 Uiso 1 1 calc R
C40 C 0.3239(2) 0.76746(11) 0.92549(12) 0.0212(3) Uani 1 1 d .
H40 H 0.2587 0.7092 0.9413 0.025 Uiso 1 1 calc R
C32 C 0.5026(2) 0.58419(11) 0.86474(11) 0.0207(3) Uani 1 1 d .
H32 H 0.5189 0.5849 0.9244 0.025 Uiso 1 1 calc R
C1 C 0.9444(2) 0.74408(12) 0.75475(11) 0.0234(3) Uani 1 1 d .
H1A H 0.9688 0.7827 0.7893 0.035 Uiso 1 1 calc GR
H1B H 1.0482 0.6969 0.7537 0.035 Uiso 1 1 calc GR
H1C H 0.8336 0.7061 0.7886 0.035 Uiso 1 1 calc GR
C22 C 0.3718(2) 0.68352(12) 0.37211(12) 0.0229(3) Uani 1 1 d .
C11 C 0.9507(2) 0.91571(11) 0.13961(11) 0.0206(3) Uani 1 1 d .
H11 H 0.9563 0.9151 0.0775 0.025 Uiso 1 1 calc R
C39 C 0.3156(2) 0.80620(12) 0.99593(12) 0.0235(3) Uani 1 1 d .
H39 H 0.2445 0.7741 1.0584 0.028 Uiso 1 1 calc R
C16 C 0.9907(2) 0.59684(12) 0.19445(12) 0.0234(3) Uani 1 1 d .
H16 H 1.0548 0.5611 0.2489 0.028 Uiso 1 1 calc R
C36 C 0.5288(2) 0.90111(11) 0.80971(12) 0.0217(3) Uani 1 1 d .
H36 H 0.6012 0.9331 0.7476 0.026 Uiso 1 1 calc R
C18 C 0.9046(2) 0.61255(12) 0.04085(12) 0.0250(3) Uani 1 1 d .
H18 H 0.9101 0.5876 -0.0072 0.030 Uiso 1 1 calc R
C37 C 0.5208(2) 0.93934(12) 0.88068(13) 0.0260(3) Uani 1 1 d .
H37 H 0.5882 0.9966 0.8659 0.031 Uiso 1 1 calc R
C17 C 1.0000(2) 0.56000(12) 0.12215(13) 0.0265(4) Uani 1 1 d .
H17 H 1.0704 0.5000 0.1284 0.032 Uiso 1 1 calc R
C38 C 0.4129(2) 0.89273(12) 0.97342(12) 0.0250(3) Uani 1 1 d .
H38 H 0.4058 0.9193 1.0203 0.030 Uiso 1 1 calc R
C21 C 0.3784(2) 0.75541(13) 0.26329(12) 0.0271(4) Uani 1 1 d .
H21A H 0.3878 0.7160 0.2250 0.041 Uiso 1 1 calc GR
H21B H 0.4849 0.7974 0.2417 0.041 Uiso 1 1 calc GR
H21C H 0.2666 0.7988 0.2534 0.041 Uiso 1 1 calc GR

loop_
_atom_site_aniso_label
_atom_site_aniso_U_11
_atom_site_aniso_U_22
_atom_site_aniso_U_33
_atom_site_aniso_U_23
_atom_site_aniso_U_13
_atom_site_aniso_U_12
O1 0.0417(6) 0.0188(5) 0.0207(6) -0.0092(5) -0.0044(5) -0.0025(5)
O2 0.0508(7) 0.0248(6) 0.0264(7) -0.0146(5) -0.0088(5) -0.0009(5)
N1 0.0228(6) 0.0140(6) 0.0150(6) -0.0046(5) -0.0035(5) -0.0005(5)
N2 0.0234(6) 0.0143(6) 0.0160(6) -0.0054(5) -0.0026(5) -0.0017(5)
C30 0.0190(6) 0.0187(7) 0.0178(8) -0.0074(6) -0.0014(5) -0.0031(5)
C31 0.0212(7) 0.0182(7) 0.0159(7) -0.0074(6) -0.0011(5) -0.0032(5)
C8 0.0201(6) 0.0153(7) 0.0181(8) -0.0055(6) -0.0025(5) -0.0008(5)
C13 0.0189(6) 0.0190(7) 0.0184(8) -0.0080(6) -0.0044(5) 0.0001(5)
C3 0.0193(6) 0.0184(7) 0.0164(7) -0.0069(6) -0.0020(5) -0.0014(5)
C6 0.0193(6) 0.0171(7) 0.0181(8) -0.0063(6) -0.0036(5) -0.0010(5)
C12 0.0197(6) 0.0191(7) 0.0165(7) -0.0083(6) -0.0042(5) 0.0011(5)
C26 0.0190(6) 0.0175(7) 0.0185(8) -0.0070(6) -0.0026(5) -0.0018(5)
C7 0.0187(6) 0.0165(7) 0.0149(7) -0.0043(6) -0.0031(5) -0.0003(5)
C27 0.0186(6) 0.0183(7) 0.0152(7) -0.0056(6) -0.0019(5) -0.0018(5)
C23 0.0200(7) 0.0219(7) 0.0185(8) -0.0089(6) -0.0030(5) -0.0007(5)
C28 0.0227(7) 0.0183(7) 0.0187(8) -0.0081(6) -0.0027(6) -0.0013(5)
C35 0.0219(7) 0.0163(7) 0.0189(8) -0.0075(6) -0.0040(5) 0.0017(5)
C5 0.0252(7) 0.0167(7) 0.0187(8) -0.0053(6) -0.0031(6) -0.0037(6)
C4 0.0247(7) 0.0174(7) 0.0146(7) -0.0030(6) -0.0033(6) -0.0019(6)
C2 0.0207(7) 0.0209(7) 0.0173(8) -0.0071(6) -0.0010(5) -0.0028(5)
C20 0.0224(7) 0.0202(7) 0.0207(8) -0.0088(6) -0.0031(6) -0.0004(6)
C14 0.0235(7) 0.0159(7) 0.0190(8) -0.0066(6) -0.0037(6) -0.0024(5)
C10 0.0320(8) 0.0151(7) 0.0164(8) -0.0028(6) -0.0051(6) -0.0009(6)
C9 0.0291(7) 0.0135(7) 0.0189(8) -0.0052(6) -0.0051(6) -0.0007(5)
C25 0.0244(7) 0.0160(7) 0.0197(8) -0.0048(6) -0.0046(6) -0.0009(5)
C24 0.0251(7) 0.0193(7) 0.0152(7) -0.0038(6) -0.0055(6) -0.0003(6)
C29 0.0233(7) 0.0143(7) 0.0193(8) -0.0064(6) -0.0026(6) -0.0017(5)
C15 0.0223(7) 0.0175(7) 0.0167(8) -0.0065(6) -0.0016(5) -0.0040(5)
C34 0.0289(7) 0.0132(7) 0.0182(8) -0.0048(6) -0.0025(6) -0.0015(5)
C33 0.0297(7) 0.0154(7) 0.0169(8) -0.0025(6) -0.0028(6) -0.0013(6)
C19 0.0251(7) 0.0256(8) 0.0182(8) -0.0091(7) -0.0040(6) -0.0033(6)
C40 0.0222(7) 0.0188(7) 0.0212(8) -0.0073(6) -0.0026(6) -0.0019(6)
C32 0.0266(7) 0.0184(7) 0.0158(7) -0.0055(6) -0.0046(6) -0.0015(6)
C1 0.0292(8) 0.0246(8) 0.0167(8) -0.0081(7) -0.0041(6) -0.0041(6)
C22 0.0237(7) 0.0263(8) 0.0212(8) -0.0122(7) -0.0055(6) 0.0016(6)
C11 0.0263(7) 0.0184(7) 0.0155(7) -0.0057(6) -0.0050(6) 0.0011(6)
C39 0.0260(7) 0.0242(8) 0.0166(8) -0.0066(6) -0.0021(6) 0.0023(6)
C16 0.0302(8) 0.0192(7) 0.0205(8) -0.0073(6) -0.0069(6) 0.0002(6)
C36 0.0274(7) 0.0187(7) 0.0179(8) -0.0069(6) -0.0019(6) -0.0025(6)
C18 0.0325(8) 0.0246(8) 0.0213(8) -0.0128(7) -0.0021(6) -0.0042(6)
C37 0.0337(8) 0.0203(7) 0.0274(9) -0.0123(7) -0.0053(6) -0.0032(6)
C17 0.0349(8) 0.0198(7) 0.0271(9) -0.0124(7) -0.0049(7) 0.0015(6)
C38 0.0328(8) 0.0255(8) 0.0212(8) -0.0140(7) -0.0077(6) 0.0041(6)
C21 0.0301(8) 0.0339(9) 0.0200(8) -0.0141(7) -0.0059(6) 0.0031(7)

loop_
_atom_type_symbol
_atom_type_description
_atom_type_scat_dispersion_real
_atom_type_scat_dispersion_imag
_atom_type_scat_source
C C 0.0181 0.0091 'International Tables Vol C Tables 4.2.6.8 and 6.1.1.4'
H H 0.0000 0.0000 'International Tables Vol C Tables 4.2.6.8 and 6.1.1.4'
N N 0.0311 0.0180 'International Tables Vol C Tables 4.2.6.8 and 6.1.1.4'
O O 0.0492 0.0322 'International Tables Vol C Tables 4.2.6.8 and 6.1.1.4'

loop_
_exptl_crystal_face_index_h
_exptl_crystal_face_index_k
_exptl_crystal_face_index_l
_exptl_crystal_face_perp_dist
0 -1 8 0.0216
0 1 -8 0.0181
5 -1 0 0.1178
-5 1 0 0.1178
0 9 5 0.0246
0 -9 -5 0.0066
2 9 6 0.0545

loop_
_geom_angle_atom_site_label_1
_geom_angle_atom_site_label_2
_geom_angle_atom_site_label_3
_geom_angle
C7 N1 C12 122.88(12)
C9 N1 C12 108.82(12)
C9 N1 C7 128.02(12)
C27 N2 C31 122.57(12)
C34 N2 C31 108.80(12)
C34 N2 C27 128.47(12)
C31 C30 C35 119.36(13)
C29 C30 C31 119.22(13)
C29 C30 C35 121.42(13)
N2 C31 C30 119.02(13)
C32 C31 N2 107.18(12)
C32 C31 C30 133.71(13)
C3 C8 H8 120.0
C3 C8 C7 120.01(13)
C7 C8 H8 120.0
C12 C13 C15 118.73(13)
C14 C13 C12 119.31(13)
C14 C13 C15 121.81(13)
C8 C3 C4 119.97(13)
C8 C3 C2 117.79(13)
C4 C3 C2 122.24(13)
C7 C6 C14 119.60(14)
C5 C6 C7 118.05(13)
C5 C6 C14 122.34(13)
N1 C12 C13 118.71(13)
C11 C12 N1 107.09(12)
C11 C12 C13 133.96(13)
C27 C26 C29 119.64(14)
C25 C26 C27 117.98(13)
C25 C26 C29 122.38(13)
N1 C7 C6 117.77(13)
C8 C7 N1 121.39(13)
C8 C7 C6 120.80(14)
N2 C27 C26 117.82(12)
N2 C27 C28 121.42(13)
C28 C27 C26 120.76(14)
C28 C23 C24 119.99(13)
C28 C23 C22 117.91(13)
C24 C23 C22 122.10(14)
C27 C28 H28 120.0
C23 C28 C27 119.94(13)
C23 C28 H28 120.0
C40 C35 C30 120.67(13)
C36 C35 C30 120.73(13)
C36 C35 C40 118.56(13)
C6 C5 H5 119.4
C4 C5 C6 121.20(13)
C4 C5 H5 119.4
C3 C4 H4 120.0
C5 C4 C3 119.93(14)
C5 C4 H4 120.0
O1 C2 C3 120.27(14)
O1 C2 C1 120.78(13)
C3 C2 C1 118.95(13)
C15 C20 H20 119.6
C19 C20 H20 119.6
C19 C20 C15 120.72(14)
C13 C14 C6 121.68(13)
C13 C14 H14 119.2
C6 C14 H14 119.2
C9 C10 H10 125.6
C9 C10 C11 108.74(14)
C11 C10 H10 125.6
N1 C9 H9 126.1
C10 C9 N1 107.87(12)
C10 C9 H9 126.1
C26 C25 H25 119.4
C24 C25 C26 121.10(13)
C24 C25 H25 119.4
C23 C24 H24 119.9
C25 C24 C23 120.20(14)
C25 C24 H24 119.9
C30 C29 C26 121.63(13)
C30 C29 H29 119.2
C26 C29 H29 119.2
C20 C15 C13 122.19(13)
C20 C15 C16 118.59(13)
C16 C15 C13 119.20(13)
N2 C34 H34 126.0
C33 C34 N2 107.91(12)
C33 C34 H34 126.0
C34 C33 H33 125.7
C34 C33 C32 108.67(14)
C32 C33 H33 125.7
C20 C19 H19 119.9
C18 C19 C20 120.24(14)
C18 C19 H19 119.9
C35 C40 H40 119.6
C39 C40 C35 120.74(13)
C39 C40 H40 119.6
C31 C32 C33 107.45(13)
C31 C32 H32 126.3
C33 C32 H32 126.3
C2 C1 H1A 109.5
C2 C1 H1B 109.5
C2 C1 H1C 109.5
H1A C1 H1B 109.5
H1A C1 H1C 109.5
H1B C1 H1C 109.5
O2 C22 C23 120.32(14)
O2 C22 C21 121.02(13)
C23 C22 C21 118.65(13)
C12 C11 C10 107.48(13)
C12 C11 H11 126.3
C10 C11 H11 126.3
C40 C39 H39 119.9
C40 C39 C38 120.20(14)
C38 C39 H39 119.9
C15 C16 H16 119.7
C17 C16 C15 120.51(14)
C17 C16 H16 119.7
C35 C36 H36 119.8
C37 C36 C35 120.48(14)
C37 C36 H36 119.8
C19 C18 H18 120.1
C17 C18 C19 119.75(14)
C17 C18 H18 120.1
C36 C37 H37 119.8
C38 C37 C36 120.38(14)
C38 C37 H37 119.8
C16 C17 H17 119.9
C18 C17 C16 120.19(14)
C18 C17 H17 119.9
C39 C38 H38 120.2
C37 C38 C39 119.62(13)
C37 C38 H38 120.2
C22 C21 H21A 109.5
C22 C21 H21B 109.5
C22 C21 H21C 109.5
H21A C21 H21B 109.5
H21A C21 H21C 109.5
H21B C21 H21C 109.5

loop_
_geom_bond_atom_site_label_1
_geom_bond_atom_site_label_2
_geom_bond_distance
O1 C2 1.2202(18)
O2 C22 1.220(2)
N1 C12 1.4035(17)
N1 C7 1.3993(19)
N1 C9 1.3759(18)
N2 C31 1.4027(17)
N2 C27 1.395(2)
N2 C34 1.3774(18)
C30 C31 1.435(2)
C30 C35 1.4852(19)
C30 C29 1.356(2)
C31 C32 1.381(2)
C8 H8 0.9300
C8 C3 1.382(2)
C8 C7 1.3943(19)
C13 C12 1.439(2)
C13 C14 1.358(2)
C13 C15 1.4907(18)
C3 C4 1.406(2)
C3 C2 1.4958(19)
C6 C7 1.413(2)
C6 C5 1.400(2)
C6 C14 1.4433(19)
C12 C11 1.379(2)
C26 C27 1.416(2)
C26 C25 1.402(2)
C26 C29 1.4385(19)
C27 C28 1.3949(19)
C23 C28 1.379(2)
C23 C24 1.406(2)
C23 C22 1.4979(19)
C28 H28 0.9300
C35 C40 1.397(2)
C35 C36 1.396(2)
C5 H5 0.9300
C5 C4 1.382(2)
C4 H4 0.9300
C2 C1 1.503(2)
C20 H20 0.9300
C20 C15 1.393(2)
C20 C19 1.390(2)
C14 H14 0.9300
C10 H10 0.9300
C10 C9 1.363(2)
C10 C11 1.408(2)
C9 H9 0.9300
C25 H25 0.9300
C25 C24 1.376(2)
C24 H24 0.9300
C29 H29 0.9300
C15 C16 1.401(2)
C34 H34 0.9300
C34 C33 1.365(2)
C33 H33 0.9300
C33 C32 1.409(2)
C19 H19 0.9300
C19 C18 1.387(2)
C40 H40 0.9300
C40 C39 1.387(2)
C32 H32 0.9300
C1 H1A 0.9600
C1 H1B 0.9600
C1 H1C 0.9600
C22 C21 1.499(2)
C11 H11 0.9300
C39 H39 0.9300
C39 C38 1.387(2)
C16 H16 0.9300
C16 C17 1.392(2)
C36 H36 0.9300
C36 C37 1.389(2)
C18 H18 0.9300
C18 C17 1.386(2)
C37 H37 0.9300
C37 C38 1.386(2)
C17 H17 0.9300
C38 H38 0.9300
C21 H21A 0.9600
C21 H21B 0.9600
C21 H21C 0.9600

loop_
_geom_torsion_atom_site_label_1
_geom_torsion_atom_site_label_2
_geom_torsion_atom_site_label_3
_geom_torsion_atom_site_label_4
_geom_torsion
N1 C12 C11 C10 0.14(16)
N2 C31 C32 C33 0.01(16)
N2 C27 C28 C23 -177.31(13)
N2 C34 C33 C32 -0.24(17)
C30 C31 C32 C33 -176.48(15)
C30 C35 C40 C39 -176.57(13)
C30 C35 C36 C37 176.89(14)
C31 N2 C27 C26 1.6(2)
C31 N2 C27 C28 -179.35(12)
C31 N2 C34 C33 0.25(16)
C31 C30 C35 C40 -47.68(19)
C31 C30 C35 C36 134.48(15)
C31 C30 C29 C26 2.0(2)
C8 C3 C4 C5 -0.9(2)
C8 C3 C2 O1 10.6(2)
C8 C3 C2 C1 -169.20(13)
C13 C12 C11 C10 -173.88(16)
C13 C15 C16 C17 -178.79(13)
C3 C8 C7 N1 -175.73(13)
C3 C8 C7 C6 1.9(2)
C6 C5 C4 C3 1.9(2)
C12 N1 C7 C8 178.92(12)
C12 N1 C7 C6 1.2(2)
C12 N1 C9 C10 0.37(16)
C12 C13 C14 C6 -0.3(2)
C12 C13 C15 C20 -45.56(19)
C12 C13 C15 C16 132.77(15)
C26 C27 C28 C23 1.7(2)
C26 C25 C24 C23 1.4(2)
C7 N1 C12 C13 0.4(2)
C7 N1 C12 C11 -174.65(13)
C7 N1 C9 C10 174.33(14)
C7 C8 C3 C4 -0.9(2)
C7 C8 C3 C2 178.20(12)
C7 C6 C5 C4 -0.9(2)
C7 C6 C14 C13 2.0(2)
C27 N2 C31 C30 1.3(2)
C27 N2 C31 C32 -175.84(13)
C27 N2 C34 C33 175.60(14)
C27 C26 C25 C24 -0.5(2)
C27 C26 C29 C30 0.8(2)
C28 C23 C24 C25 -0.7(2)
C28 C23 C22 O2 9.7(2)
C28 C23 C22 C21 -169.76(13)
C35 C30 C31 N2 176.50(12)
C35 C30 C31 C32 -7.3(2)
C35 C30 C29 C26 -177.52(12)
C35 C40 C39 C38 -0.3(2)
C35 C36 C37 C38 -0.3(2)
C5 C6 C7 N1 176.72(13)
C5 C6 C7 C8 -1.0(2)
C5 C6 C14 C13 -177.06(14)
C4 C3 C2 O1 -170.32(14)
C4 C3 C2 C1 9.9(2)
C2 C3 C4 C5 179.94(13)
C20 C15 C16 C17 -0.4(2)
C20 C19 C18 C17 -0.2(2)
C14 C13 C12 N1 -0.9(2)
C14 C13 C12 C11 172.58(16)
C14 C13 C15 C20 138.84(16)
C14 C13 C15 C16 -42.8(2)
C14 C6 C7 N1 -2.3(2)
C14 C6 C7 C8 179.91(12)
C14 C6 C5 C4 178.15(13)
C9 N1 C12 C13 174.78(13)
C9 N1 C12 C11 -0.31(16)
C9 N1 C7 C8 5.7(2)
C9 N1 C7 C6 -172.01(14)
C9 C10 C11 C12 0.09(18)
C25 C26 C27 N2 177.99(12)
C25 C26 C27 C28 -1.1(2)
C25 C26 C29 C30 -179.80(14)
C24 C23 C28 C27 -0.8(2)
C24 C23 C22 O2 -170.84(15)
C24 C23 C22 C21 9.7(2)
C29 C30 C31 N2 -3.1(2)
C29 C30 C31 C32 173.10(16)
C29 C30 C35 C40 131.87(16)
C29 C30 C35 C36 -46.0(2)
C29 C26 C27 N2 -2.6(2)
C29 C26 C27 C28 178.30(12)
C29 C26 C25 C24 -179.84(13)
C15 C13 C12 N1 -176.60(11)
C15 C13 C12 C11 -3.1(2)
C15 C13 C14 C6 175.28(12)
C15 C20 C19 C18 -0.4(2)
C15 C16 C17 C18 -0.2(2)
C34 N2 C31 C30 176.94(13)
C34 N2 C31 C32 -0.16(16)
C34 N2 C27 C26 -173.21(13)
C34 N2 C27 C28 5.9(2)
C34 C33 C32 C31 0.14(18)
C19 C20 C15 C13 178.99(13)
C19 C20 C15 C16 0.7(2)
C19 C18 C17 C16 0.5(2)
C40 C35 C36 C37 -1.0(2)
C40 C39 C38 C37 -1.0(2)
C22 C23 C28 C27 178.68(12)
C22 C23 C24 C25 179.79(13)
C11 C10 C9 N1 -0.28(17)
C36 C35 C40 C39 1.3(2)
C36 C37 C38 C39 1.3(2)

loop_
_exptl_oxdiff_crystal_face_indexfrac_h
_exptl_oxdiff_crystal_face_indexfrac_k
_exptl_oxdiff_crystal_face_indexfrac_l
_exptl_oxdiff_crystal_face_x
_exptl_oxdiff_crystal_face_y
_exptl_oxdiff_crystal_face_z
0.0000 -0.9991 8.0005 0.0479 -0.1280 0.9694
-0.0000 0.9991 -8.0005 -0.0479 0.1280 -0.9694
5.0000 -1.0006 -0.0003 -0.5542 0.9321 0.0716
-5.0000 1.0006 0.0003 0.5542 -0.9321 -0.0716
0.0000 9.0001 4.9998 -0.7075 -0.6700 -0.0414
-0.0000 -9.0001 -4.9998 0.7075 0.6700 0.0414
2.0000 9.0000 5.9998 -0.9634 -0.3453 0.0732
